data_7008976
loop_
_publ_author_name
'Johansson, Anders'
'Roman, Magnus'
'Seisenbaeva, Gulaim A.'
'Kloo, Lars'
'Szabo, Zoltan'
'Kessler, Vadim G.'

_publ_section_title
;
 The solution thermolysis approach to molybdenum(V) alkoxides:
 synthesis, solid state and solution structures of the bimetallic
 alkoxides of molybdenum(V) and niobium(V), tantalum(V) and
 tungsten(VI)
;
_journal_issue 3
_journal_name_full 'Journal of the Chemical Society, Dalton Transactions'
_journal_page_first 387
_journal_paper_doi 10.1039/a907720k
_journal_year 2000
_chemical_formula_moiety 'C21 H49 Mo2 O11 Ta'
_chemical_formula_sum 'C42 H98 Mo4 O22 Ta2'
_chemical_formula_weight 1700.86
_chemical_name_common ' Molybdenum-tantalum oxoisopropoxide '
_chemical_name_systematic
; 
 ? 
;
_space_group_IT_number 2
_symmetry_cell_setting triclinic
_symmetry_space_group_name_Hall '-P 1'
_symmetry_space_group_name_H-M 'P -1'
_atom_sites_solution_hydrogens geom
_atom_sites_solution_primary direct
_atom_sites_solution_secondary difmap
_audit_creation_method SHELXL-97
_cell_angle_alpha 94.159(5)
_cell_angle_beta 94.091(7)
_cell_angle_gamma 107.143(4)
_cell_formula_units_Z 2
_cell_length_a 10.0444(17)
_cell_length_b 11.0070(19)
_cell_length_c 15.769(3)
_cell_measurement_reflns_used '998 with I > 10 sigma(I) '
_cell_measurement_temperature 295(2)
_cell_measurement_theta_max 28.36
_cell_measurement_theta_min 1.30
_cell_volume 1653.7(5)
_computing_cell_refinement ' Bruker SMART '
_computing_data_collection ' Bruker SMART '
_computing_data_reduction ' Bruker SAINTPLUS'
_computing_molecular_graphics ' Bruker SHELXTL 5.3  '
_computing_publication_material ' Bruker SHELXTL 5.3  '
_computing_structure_refinement 'SHELXL-97 (Sheldrick, 1997)'
_computing_structure_solution 'SHELXS-97 (Sheldrick, 1990)'
_diffrn_ambient_temperature 295(2)
_diffrn_measured_fraction_theta_full 0.862
_diffrn_measured_fraction_theta_max 0.862
_diffrn_measurement_device_type ' SMART CCD'
_diffrn_measurement_method 'CCD area Detector'
_diffrn_radiation_monochromator graphite
_diffrn_radiation_source 'fine-focus sealed tube'
_diffrn_radiation_type MoK\a
_diffrn_radiation_wavelength 0.71073
_diffrn_reflns_av_R_equivalents 0.0348
_diffrn_reflns_av_sigmaI/netI 0.1122
_diffrn_reflns_limit_h_max 13
_diffrn_reflns_limit_h_min -13
_diffrn_reflns_limit_k_max 13
_diffrn_reflns_limit_k_min -14
_diffrn_reflns_limit_l_max 17
_diffrn_reflns_limit_l_min -20
_diffrn_reflns_number 9792
_diffrn_reflns_theta_full 28.36
_diffrn_reflns_theta_max 28.36
_diffrn_reflns_theta_min 1.30
_exptl_absorpt_coefficient_mu 4.091
_exptl_absorpt_correction_T_max 0.4950
_exptl_absorpt_correction_T_min 0.1927
_exptl_absorpt_correction_type 'Bruker SADABS '
_exptl_absorpt_process_details ' Bruker SADABS '
_exptl_crystal_colour orange
_exptl_crystal_density_diffrn 1.708
_exptl_crystal_density_meas ?
_exptl_crystal_density_method .
_exptl_crystal_description plate
_exptl_crystal_F_000 840
_exptl_crystal_size_max '0.60 mm '
_exptl_crystal_size_mid '0.50 mm '
_exptl_crystal_size_min '0.20 mm '
_refine_diff_density_max 0.899
_refine_diff_density_min -2.175
_refine_diff_density_rms 0.143
_refine_ls_extinction_method none
_refine_ls_goodness_of_fit_ref 0.737
_refine_ls_hydrogen_treatment mixed
_refine_ls_matrix_type full
_refine_ls_number_parameters 316
_refine_ls_number_reflns 7141
_refine_ls_number_restraints 0
_refine_ls_restrained_S_all 0.737
_refine_ls_R_factor_all 0.0684
_refine_ls_R_factor_gt 0.0430
_refine_ls_shift/su_max 0.080
_refine_ls_shift/su_mean 0.003
_refine_ls_structure_factor_coef Fsqd
_refine_ls_weighting_details 'calc w=1/[\s^2^(Fo^2^)+(0.0444P)^2^+0.0000P] where P=(Fo^2^+2Fc^2^)/3'
_refine_ls_weighting_scheme calc
_refine_ls_wR_factor_gt 0.0943
_refine_ls_wR_factor_ref 0.0974
_reflns_number_gt 3909
_reflns_number_total 7141
_reflns_threshold_expression >2sigma(I)
_cod_data_source_file a907720k.txt
_cod_data_source_block tamopr2t
_cod_depositor_comments
;
The following automatic conversions were performed:
'_symmetry_cell_setting' value 'Triclinic' changed to 'triclinic'
according to '/home/saulius/struct/CIF-dictionaries/cif_core.dic'
dictionary named 'cif_core.dic' version 2.4.1 from 2010-06-29.

Automatic conversion script
Id: cif_fix_enum 1527 2010-12-29 10:47:43Z saulius 
;
_cod_original_sg_symbol_H-M P-1
_cod_database_code 7008976

loop_
_symmetry_equiv_pos_as_xyz
'x, y, z'
'-x, -y, -z'

loop_
_atom_site_label
_atom_site_type_symbol
_atom_site_fract_x
_atom_site_fract_y
_atom_site_fract_z
_atom_site_U_iso_or_equiv
_atom_site_adp_type
_atom_site_occupancy
_atom_site_symmetry_multiplicity
_atom_site_calc_flag
_atom_site_refinement_flags
_atom_site_disorder_assembly
_atom_site_disorder_group
Ta1 Ta 0.74049(3) 0.64895(3) 0.28884(2) 0.05114(12) Uani 1 1 d . . .
Mo1 Mo 0.89938(6) 0.92647(6) 0.24102(4) 0.04569(18) Uani 1 1 d . . .
Mo2 Mo 0.99063(6) 1.02793(6) 0.10552(4) 0.04544(18) Uani 1 1 d . . .
O1 O 0.7087(4) 0.8319(4) 0.2837(3) 0.0471(12) Uani 1 1 d . . .
O2 O 0.9340(4) 0.7954(4) 0.3237(3) 0.0499(13) Uani 1 1 d . . .
O3 O 1.0596(4) 0.9257(4) 0.1813(3) 0.0472(12) Uani 1 1 d . . .
O4 O 1.1058(5) 0.9706(5) 0.0158(3) 0.0539(13) Uani 1 1 d . . .
O5 O 0.8073(4) 0.9710(5) 0.1422(3) 0.0494(13) Uani 1 1 d . . .
O6 O 0.8047(5) 0.7058(5) 0.1769(3) 0.0583(14) Uani 1 1 d . . .
O7 O 0.9477(5) 1.0553(5) 0.3132(3) 0.0629(14) Uani 1 1 d . . .
O8 O 1.0685(5) 1.1826(5) 0.1376(3) 0.0649(15) Uani 1 1 d . . .
O9 O 0.6991(5) 0.6560(5) 0.4027(3) 0.0633(15) Uani 1 1 d . . .
O10 O 0.8191(6) 0.5163(5) 0.2958(4) 0.0800(18) Uani 1 1 d . . .
O11 O 0.5618(6) 0.5558(6) 0.2433(4) 0.0789(18) Uani 1 1 d . . .
C1 C 1.0598(9) 0.7860(10) 0.3699(6) 0.077(3) Uani 1 1 d . . .
H1A H 1.0321 0.7173 0.4072 0.092 Uiso 1 1 calc R . .
C2 C 0.5774(8) 0.8620(9) 0.2833(6) 0.079(3) Uani 1 1 d . . .
H2A H 0.5164 0.8014 0.3170 0.095 Uiso 1 1 calc R . .
C3 C 1.2373(8) 0.9413(10) 0.0381(6) 0.078(3) Uani 1 1 d . . .
H3A H 1.2229 0.9078 0.0937 0.093 Uiso 1 1 calc R . .
C4 C 0.7063(11) 0.7345(10) 0.4796(6) 0.087(3) Uani 1 1 d . . .
H4A H 0.7495 0.8236 0.4692 0.105 Uiso 1 1 calc R . .
C5 C 1.1541(9) 0.7526(12) 0.3114(7) 0.116(4) Uani 1 1 d . . .
H5A H 1.1059 0.6733 0.2779 0.174 Uiso 1 1 calc R . .
H5B H 1.2348 0.7437 0.3438 0.174 Uiso 1 1 calc R . .
H5C H 1.1833 0.8188 0.2742 0.174 Uiso 1 1 calc R . .
C6 C 0.5062(10) 0.8397(13) 0.1921(7) 0.144(6) Uani 1 1 d . . .
H6A H 0.4941 0.7534 0.1694 0.217 Uiso 1 1 calc R . .
H6B H 0.5633 0.8978 0.1572 0.217 Uiso 1 1 calc R . .
H6C H 0.4164 0.8540 0.1926 0.217 Uiso 1 1 calc R . .
C7 C 1.3508(9) 1.0528(11) 0.0581(7) 0.117(4) Uani 1 1 d . . .
H7B H 1.4341 1.0301 0.0731 0.176 Uiso 1 1 calc R . .
H7C H 1.3322 1.1033 0.1054 0.176 Uiso 1 1 calc R . .
H7D H 1.3637 1.1013 0.0095 0.176 Uiso 1 1 calc R . .
C8 C 1.2435(11) 0.8305(11) -0.0163(8) 0.131(5) Uani 1 1 d . . .
H8B H 1.3288 0.8116 -0.0005 0.197 Uiso 1 1 calc R . .
H8C H 1.2410 0.8487 -0.0749 0.197 Uiso 1 1 calc R . .
H8D H 1.1650 0.7584 -0.0092 0.197 Uiso 1 1 calc R . .
C9 C 0.8081(14) 0.6542(13) 0.0933(8) 0.115(4) Uani 1 1 d . . .
H9A H 0.8548 0.7324 0.0678 0.138 Uiso 1 1 calc R . .
C10 C 0.5635(12) 0.7213(13) 0.5037(7) 0.132(5) Uani 1 1 d . . .
H10A H 0.5104 0.7457 0.4586 0.198 Uiso 1 1 calc R . .
H10B H 0.5688 0.7755 0.5551 0.198 Uiso 1 1 calc R . .
H10C H 0.5186 0.6341 0.5131 0.198 Uiso 1 1 calc R . .
C11 C 1.1303(12) 0.9064(11) 0.4248(8) 0.131(5) Uani 1 1 d . . .
H11A H 1.0660 0.9248 0.4623 0.197 Uiso 1 1 calc R . .
H11B H 1.1605 0.9751 0.3896 0.197 Uiso 1 1 calc R . .
H11C H 1.2100 0.8972 0.4581 0.197 Uiso 1 1 calc R . .
C12 C 0.7953(11) 0.7020(12) 0.5457(7) 0.126(5) Uani 1 1 d . . .
H12A H 0.8873 0.7152 0.5275 0.189 Uiso 1 1 calc R . .
H12B H 0.7562 0.6141 0.5555 0.189 Uiso 1 1 calc R . .
H12C H 0.8011 0.7555 0.5976 0.189 Uiso 1 1 calc R . .
C13 C 0.8181(14) 0.3732(11) 0.3994(9) 0.147(5) Uani 1 1 d . . .
H13A H 0.8548 0.3059 0.4154 0.220 Uiso 1 1 calc R . .
H13B H 0.7177 0.3422 0.3926 0.220 Uiso 1 1 calc R . .
H13C H 0.8482 0.4436 0.4431 0.220 Uiso 1 1 calc R . .
C14 C 0.8675(16) 0.4140(12) 0.3218(10) 0.139(5) Uani 1 1 d . . .
H14A H 0.9659 0.4597 0.3406 0.167 Uiso 1 1 calc R . .
C15 C 0.6017(11) 0.9919(10) 0.3269(10) 0.157(6) Uani 1 1 d . . .
H15A H 0.6456 0.9966 0.3837 0.235 Uiso 1 1 calc R . .
H15B H 0.5137 1.0092 0.3298 0.235 Uiso 1 1 calc R . .
H15C H 0.6613 1.0539 0.2954 0.235 Uiso 1 1 calc R . .
C16 C 0.4344(14) 0.3371(13) 0.2353(11) 0.182(7) Uani 1 1 d . . .
H16A H 0.3401 0.2818 0.2333 0.272 Uiso 1 1 calc R . .
H16B H 0.4884 0.3247 0.2848 0.272 Uiso 1 1 calc R . .
H16C H 0.4752 0.3175 0.1848 0.272 Uiso 1 1 calc R . .
C17 C 0.881(2) 0.3369(12) 0.2556(10) 0.214(9) Uani 1 1 d . . .
H17A H 0.9147 0.2703 0.2764 0.321 Uiso 1 1 calc R . .
H17B H 0.9468 0.3852 0.2200 0.321 Uiso 1 1 calc R . .
H17C H 0.7920 0.2997 0.2230 0.321 Uiso 1 1 calc R . .
C18 C 0.4337(14) 0.4598(13) 0.2393(15) 0.204(10) Uani 1 1 d . . .
C19 C 0.910(2) 0.5885(17) 0.0870(9) 0.228(10) Uani 1 1 d . . .
H19A H 0.9104 0.5577 0.0285 0.342 Uiso 1 1 calc R . .
H19B H 0.8886 0.5176 0.1211 0.342 Uiso 1 1 calc R . .
H19C H 1.0012 0.6459 0.1072 0.342 Uiso 1 1 calc R . .
C20 C 0.3196(13) 0.4916(13) 0.2279(12) 0.204(9) Uani 1 1 d . . .
H20A H 0.2401 0.4172 0.2274 0.305 Uiso 1 1 calc R . .
H20B H 0.3170 0.5274 0.1743 0.305 Uiso 1 1 calc R . .
H20C H 0.3175 0.5536 0.2734 0.305 Uiso 1 1 calc R . .
C21 C 0.6840(19) 0.619(2) 0.0466(10) 0.280(14) Uani 1 1 d . . .
H21A H 0.6340 0.6789 0.0608 0.421 Uiso 1 1 calc R . .
H21B H 0.6308 0.5354 0.0584 0.421 Uiso 1 1 calc R . .
H21C H 0.6982 0.6186 -0.0130 0.421 Uiso 1 1 calc R . .

loop_
_atom_site_aniso_label
_atom_site_aniso_U_11
_atom_site_aniso_U_22
_atom_site_aniso_U_33
_atom_site_aniso_U_23
_atom_site_aniso_U_13
_atom_site_aniso_U_12
Ta1 0.0552(2) 0.0474(2) 0.0555(2) 0.01071(16) 0.01221(16) 0.01973(16)
Mo1 0.0440(4) 0.0472(4) 0.0517(4) 0.0115(3) 0.0084(3) 0.0202(3)
Mo2 0.0405(3) 0.0469(4) 0.0542(5) 0.0135(3) 0.0087(3) 0.0182(3)
O1 0.046(3) 0.046(3) 0.055(3) 0.011(2) 0.014(2) 0.018(2)
O2 0.044(3) 0.051(3) 0.058(3) 0.010(3) 0.003(2) 0.019(2)
O3 0.041(3) 0.058(3) 0.049(3) 0.023(3) 0.009(2) 0.020(2)
O4 0.050(3) 0.074(4) 0.058(3) 0.025(3) 0.019(2) 0.042(3)
O5 0.044(3) 0.060(3) 0.054(3) 0.019(3) 0.010(2) 0.024(2)
O6 0.075(4) 0.062(4) 0.046(3) 0.000(3) 0.010(3) 0.033(3)
O7 0.082(4) 0.063(4) 0.051(3) 0.003(3) 0.009(3) 0.032(3)
O8 0.065(3) 0.042(3) 0.085(4) 0.006(3) 0.011(3) 0.010(3)
O9 0.072(3) 0.057(4) 0.061(4) 0.017(3) 0.009(3) 0.015(3)
O10 0.113(5) 0.057(4) 0.093(5) 0.026(3) 0.032(4) 0.051(4)
O11 0.071(4) 0.083(5) 0.080(5) 0.012(4) 0.014(3) 0.016(4)
C1 0.064(6) 0.099(8) 0.077(7) 0.029(6) 0.002(5) 0.036(6)
C2 0.051(5) 0.092(7) 0.118(9) 0.044(6) 0.034(5) 0.045(5)
C3 0.053(5) 0.108(8) 0.091(7) 0.014(6) 0.012(5) 0.051(6)
C4 0.105(8) 0.089(8) 0.057(7) -0.010(6) 0.008(6) 0.017(7)
C5 0.079(7) 0.180(12) 0.128(10) 0.059(9) 0.038(7) 0.082(8)
C6 0.069(7) 0.261(17) 0.135(11) 0.117(11) 0.019(7) 0.074(9)
C7 0.042(5) 0.129(10) 0.170(12) -0.024(9) -0.021(7) 0.026(6)
C8 0.120(9) 0.138(11) 0.180(13) 0.004(9) 0.008(9) 0.110(9)
C9 0.116(10) 0.121(10) 0.096(10) -0.038(8) -0.010(8) 0.033(9)
C10 0.125(10) 0.220(15) 0.071(8) -0.002(8) 0.019(7) 0.084(10)
C11 0.122(9) 0.114(10) 0.147(12) -0.033(9) -0.067(9) 0.045(8)
C12 0.106(8) 0.186(14) 0.066(8) 0.000(8) 0.003(7) 0.019(9)
C13 0.177(12) 0.112(10) 0.179(14) 0.067(10) 0.029(11) 0.070(10)
C14 0.196(13) 0.091(9) 0.179(15) 0.070(10) 0.087(12) 0.090(10)
C15 0.113(9) 0.080(8) 0.315(19) 0.038(10) 0.097(11) 0.065(8)
C16 0.115(10) 0.102(12) 0.28(2) -0.034(13) 0.010(12) -0.025(9)
C17 0.38(3) 0.104(11) 0.235(19) 0.063(11) 0.149(18) 0.148(15)
C18 0.071(8) 0.068(9) 0.46(3) 0.001(14) 0.012(13) 0.013(8)
C19 0.38(3) 0.28(2) 0.129(13) -0.003(13) 0.084(15) 0.25(2)
C20 0.086(9) 0.112(12) 0.39(3) -0.049(14) 0.078(13) 0.008(9)
C21 0.178(17) 0.46(4) 0.116(14) -0.098(18) -0.001(13) 0.00(2)

loop_
_atom_type_symbol
_atom_type_description
_atom_type_scat_dispersion_real
_atom_type_scat_dispersion_imag
_atom_type_scat_source
C C 0.0033 0.0016 'International Tables Vol C Tables 4.2.6.8 and 6.1.1.4'
H H 0.0000 0.0000 'International Tables Vol C Tables 4.2.6.8 and 6.1.1.4'
O O 0.0106 0.0060 'International Tables Vol C Tables 4.2.6.8 and 6.1.1.4'
Mo Mo -1.6832 0.6857 'International Tables Vol C Tables 4.2.6.8 and 6.1.1.4'
Ta Ta -0.7052 6.5227 'International Tables Vol C Tables 4.2.6.8 and 6.1.1.4'

loop_
_geom_angle_atom_site_label_1
_geom_angle_atom_site_label_2
_geom_angle_atom_site_label_3
_geom_angle
_geom_angle_site_symmetry_1
_geom_angle_site_symmetry_3
_geom_angle_publ_flag
O11 Ta1 O10 99.1(3) . . ?
O11 Ta1 O9 96.0(2) . . ?
O10 Ta1 O9 95.8(2) . . ?
O11 Ta1 O6 94.6(2) . . ?
O10 Ta1 O6 98.7(2) . . ?
O9 Ta1 O6 160.4(2) . . ?
O11 Ta1 O2 164.7(2) . . ?
O10 Ta1 O2 94.3(2) . . ?
O9 Ta1 O2 89.8(2) . . ?
O6 Ta1 O2 76.0(2) . . ?
O11 Ta1 O1 95.7(2) . . ?
O10 Ta1 O1 164.4(2) . . ?
O9 Ta1 O1 87.5(2) . . ?
O6 Ta1 O1 75.13(18) . . ?
O2 Ta1 O1 70.35(17) . . ?
O11 Ta1 Mo1 123.87(18) . . ?
O10 Ta1 Mo1 124.95(18) . . ?
O9 Ta1 Mo1 110.29(16) . . ?
O6 Ta1 Mo1 50.31(15) . . ?
O2 Ta1 Mo1 40.98(12) . . ?
O1 Ta1 Mo1 40.43(11) . . ?
O7 Mo1 O5 107.3(2) . . ?
O7 Mo1 O3 107.6(2) . . ?
O5 Mo1 O3 91.72(18) . . ?
O7 Mo1 O1 98.9(2) . . ?
O5 Mo1 O1 91.50(18) . . ?
O3 Mo1 O1 151.0(2) . . ?
O7 Mo1 O2 96.8(2) . . ?
O5 Mo1 O2 152.8(2) . . ?
O3 Mo1 O2 92.77(17) . . ?
O1 Mo1 O2 72.16(17) . . ?
O7 Mo1 O6 161.5(2) . . ?
O5 Mo1 O6 86.02(19) . . ?
O3 Mo1 O6 84.15(19) . . ?
O1 Mo1 O6 67.34(18) . . ?
O2 Mo1 O6 67.80(18) . . ?
O7 Mo1 Mo2 100.89(18) . . ?
O5 Mo1 Mo2 47.38(13) . . ?
O3 Mo1 Mo2 47.89(12) . . ?
O1 Mo1 Mo2 138.13(13) . . ?
O2 Mo1 Mo2 140.16(13) . . ?
O6 Mo1 Mo2 97.54(12) . . ?
O7 Mo1 Ta1 122.48(18) . . ?
O5 Mo1 Ta1 112.12(14) . . ?
O3 Mo1 Ta1 111.21(14) . . ?
O1 Mo1 Ta1 41.81(12) . . ?
O2 Mo1 Ta1 41.81(12) . . ?
O6 Mo1 Ta1 39.08(12) . . ?
Mo2 Mo1 Ta1 136.62(3) . . ?
O8 Mo2 O5 111.3(2) . . ?
O8 Mo2 O3 109.1(2) . . ?
O5 Mo2 O3 92.07(18) . . ?
O8 Mo2 O4 108.3(2) . . ?
O5 Mo2 O4 138.5(2) . . ?
O3 Mo2 O4 86.48(18) . . ?
O8 Mo2 O4 103.9(2) . 2_775 ?
O5 Mo2 O4 87.15(18) . 2_775 ?
O3 Mo2 O4 144.8(2) . 2_775 ?
O4 Mo2 O4 71.54(18) . 2_775 ?
O8 Mo2 Mo1 105.13(18) . . ?
O5 Mo2 Mo1 47.83(13) . . ?
O3 Mo2 Mo1 47.80(13) . . ?
O4 Mo2 Mo1 130.29(13) . . ?
O4 Mo2 Mo1 132.91(13) 2_775 . ?
C2 O1 Mo1 131.7(4) . . ?
C2 O1 Ta1 127.8(5) . . ?
Mo1 O1 Ta1 97.76(17) . . ?
C1 O2 Mo1 132.1(5) . . ?
C1 O2 Ta1 128.4(5) . . ?
Mo1 O2 Ta1 97.20(18) . . ?
Mo1 O3 Mo2 84.31(17) . . ?
C3 O4 Mo2 123.4(5) . . ?
C3 O4 Mo2 128.1(5) . 2_775 ?
Mo2 O4 Mo2 108.46(18) . 2_775 ?
Mo2 O5 Mo1 84.79(17) . . ?
C9 O6 Ta1 139.8(7) . . ?
C9 O6 Mo1 129.5(7) . . ?
Ta1 O6 Mo1 90.61(19) . . ?
C4 O9 Ta1 146.7(6) . . ?
C14 O10 Ta1 165.8(7) . . ?
C18 O11 Ta1 155.9(10) . . ?
O2 C1 C5 111.4(8) . . ?
O2 C1 C11 110.1(8) . . ?
C5 C1 C11 111.8(9) . . ?
O1 C2 C15 109.8(8) . . ?
O1 C2 C6 109.7(8) . . ?
C15 C2 C6 115.4(9) . . ?
C7 C3 C8 123.7(8) . . ?
C7 C3 O4 111.8(8) . . ?
C8 C3 O4 110.3(8) . . ?
O9 C4 C12 109.2(9) . . ?
O9 C4 C10 109.8(8) . . ?
C12 C4 C10 113.1(9) . . ?
C21 C9 O6 113.9(12) . . ?
C21 C9 C19 124.3(15) . . ?
O6 C9 C19 112.9(11) . . ?
C17 C14 C13 124.9(13) . . ?
C17 C14 O10 112.7(13) . . ?
C13 C14 O10 112.0(11) . . ?
C20 C18 C16 122.7(14) . . ?
C20 C18 O11 118.3(13) . . ?
C16 C18 O11 118.3(12) . . ?

loop_
_geom_bond_atom_site_label_1
_geom_bond_atom_site_label_2
_geom_bond_distance
_geom_bond_site_symmetry_2
_geom_bond_publ_flag
Ta1 O11 1.847(6) . ?
Ta1 O10 1.859(5) . ?
Ta1 O9 1.873(5) . ?
Ta1 O6 2.002(5) . ?
Ta1 O2 2.133(5) . ?
Ta1 O1 2.136(4) . ?
Ta1 Mo1 3.1746(8) . ?
Mo1 O7 1.680(5) . ?
Mo1 O5 1.923(4) . ?
Mo1 O3 1.923(4) . ?
Mo1 O1 2.078(4) . ?
Mo1 O2 2.099(4) . ?
Mo1 O6 2.443(5) . ?
Mo1 Mo2 2.5836(9) . ?
Mo2 O8 1.673(5) . ?
Mo2 O5 1.909(4) . ?
Mo2 O3 1.926(4) . ?
Mo2 O4 2.067(5) . ?
Mo2 O4 2.085(5) 2_775 ?
O1 C2 1.450(8) . ?
O2 C1 1.448(8) . ?
O4 C3 1.474(8) . ?
O4 Mo2 2.085(5) 2_775 ?
O6 C9 1.404(12) . ?
O9 C4 1.421(10) . ?
O10 C14 1.426(11) . ?
O11 C18 1.397(13) . ?
C1 C5 1.471(12) . ?
C1 C11 1.484(13) . ?
C2 C15 1.485(13) . ?
C2 C6 1.529(13) . ?
C3 C7 1.405(12) . ?
C3 C8 1.458(13) . ?
C4 C12 1.457(12) . ?
C4 C10 1.478(13) . ?
C9 C21 1.337(17) . ?
C9 C19 1.426(16) . ?
C13 C14 1.407(15) . ?
C14 C17 1.337(16) . ?
C16 C18 1.350(16) . ?
C18 C20 1.297(16) . ?
